data_4133547
loop_
_publ_author_name
'Xiong, Yang'
'Du, Zhuanzhuan'
'Chen, Haohua'
'Yang, Zhao'
'Tan, Qiuyuan'
'Zhang, Changhui'
'Zhu, Lei'
'Lan, Yu'
'Zhang, Min'

_publ_section_title
;
 Well-Designed Phosphine-Urea Ligand for Highly Diastereo- and
 Enantioselective 1,3-Dipolar Cycloaddition of Methacrylonitrile: A
 Combined Experimental and Theoretical Study.
;
_journal_issue 2
_journal_name_full 'Journal of the American Chemical Society'
_journal_page_first 961
_journal_page_last 971
_journal_paper_doi 10.1021/jacs.8b10939
_journal_volume 141
_journal_year 2019
_chemical_absolute_configuration ad
_chemical_formula_moiety 'C20 H16 Br Cl N2 O3'
_chemical_formula_sum 'C20 H16 Br Cl N2 O3'
_chemical_formula_weight 447.71
_space_group_crystal_system orthorhombic
_space_group_IT_number 19
_space_group_name_Hall 'P 2ac 2ab'
_space_group_name_H-M_alt 'P 21 21 21'
_atom_sites_solution_hydrogens geom
_atom_sites_solution_primary dual
_audit_creation_date 2017-09-11
_audit_creation_method
;
Olex2 1.2-alpha
(compiled 2017.06.06 svn.r3414 for OlexSys, GUI svn.r5353)
;
_cell_angle_alpha 90
_cell_angle_beta 90
_cell_angle_gamma 90
_cell_formula_units_Z 4
_cell_length_a 10.3858(4)
_cell_length_b 11.1289(5)
_cell_length_c 17.4363(8)
_cell_measurement_reflns_used 1752
_cell_measurement_temperature 295(2)
_cell_measurement_theta_max 22.8520
_cell_measurement_theta_min 3.5430
_cell_volume 2015.33(15)
_computing_molecular_graphics 'Olex2 (Dolomanov et al., 2009)'
_computing_publication_material 'Olex2 (Dolomanov et al., 2009)'
_computing_structure_refinement 'ShelXL (Sheldrick, 2015)'
_computing_structure_solution 'ShelXT (Sheldrick, 2015)'
_diffrn_ambient_temperature 295(2)
_diffrn_detector_area_resol_mean 16.0892
_diffrn_measured_fraction_theta_full 0.997
_diffrn_measured_fraction_theta_max 0.997
_diffrn_measurement_device_type 'SuperNova, Single source at offset, Eos'
_diffrn_measurement_method '\w scans'
_diffrn_radiation_type MoK\a
_diffrn_radiation_wavelength 0.71073
_diffrn_reflns_av_R_equivalents 0.0302
_diffrn_reflns_av_unetI/netI 0.0632
_diffrn_reflns_Laue_measured_fraction_full 0.997
_diffrn_reflns_Laue_measured_fraction_max 0.997
_diffrn_reflns_limit_h_max 12
_diffrn_reflns_limit_h_min -12
_diffrn_reflns_limit_k_max 13
_diffrn_reflns_limit_k_min -9
_diffrn_reflns_limit_l_max 21
_diffrn_reflns_limit_l_min -12
_diffrn_reflns_number 6706
_diffrn_reflns_point_group_measured_fraction_full 0.998
_diffrn_reflns_point_group_measured_fraction_max 0.998
_diffrn_reflns_theta_full 25.242
_diffrn_reflns_theta_max 26.370
_diffrn_reflns_theta_min 3.558
_diffrn_source 'micro-focus sealed X-ray tube'
_exptl_absorpt_coefficient_mu 2.194
_exptl_absorpt_correction_T_max 1.00000
_exptl_absorpt_correction_T_min 0.93576
_exptl_absorpt_correction_type multi-scan
_exptl_absorpt_process_details
;
CrysAlisPro 1.171.38.41k (Rigaku Oxford Diffraction, 2015)
Empirical absorption correction using spherical harmonics,
 implemented in SCALE3 ABSPACK scaling algorithm.
;
_exptl_crystal_colour Colorless
_exptl_crystal_density_diffrn 1.476
_exptl_crystal_description Block
_exptl_crystal_F_000 904
_exptl_crystal_size_max 0.31
_exptl_crystal_size_mid 0.28
_exptl_crystal_size_min 0.25
_refine_diff_density_max 0.391
_refine_diff_density_min -0.444
_refine_diff_density_rms 0.055
_refine_ls_abs_structure_details
;
 Flack x determined using 778 quotients [(I+)-(I-)]/[(I+)+(I-)]
 (Parsons, Flack and Wagner, Acta Cryst. B69 (2013) 249-259).
;
_refine_ls_abs_structure_Flack -0.016(9)
_refine_ls_extinction_method none
_refine_ls_goodness_of_fit_ref 1.025
_refine_ls_hydrogen_treatment constr
_refine_ls_matrix_type full
_refine_ls_number_parameters 245
_refine_ls_number_reflns 4099
_refine_ls_number_restraints 0
_refine_ls_restrained_S_all 1.025
_refine_ls_R_factor_all 0.0832
_refine_ls_R_factor_gt 0.0501
_refine_ls_shift/su_max 0.000
_refine_ls_shift/su_mean 0.000
_refine_ls_structure_factor_coef Fsqd
_refine_ls_weighting_details 'w=1/[\s^2^(Fo^2^)+(0.0503P)^2^+0.0228P] where P=(Fo^2^+2Fc^2^)/3'
_refine_ls_weighting_scheme calc
_refine_ls_wR_factor_gt 0.1056
_refine_ls_wR_factor_ref 0.1272
_reflns_Friedel_coverage 0.757
_reflns_Friedel_fraction_full 0.999
_reflns_Friedel_fraction_max 0.999
_reflns_number_gt 2781
_reflns_number_total 4099
_reflns_threshold_expression 'I > 2\s(I)'
_cod_data_source_file ja8b10939_si_005.cif
_cod_data_source_block 20170911-zhangmin-dzz-cl
_cod_database_code 4133547
_shelx_shelxl_version_number 2014/7
_shelx_space_group_comment
;
The symmetry employed for this shelxl refinement is uniquely defined
by the following loop, which should always be used as a source of
symmetry information in preference to the above space-group names.
They are only intended as comments.
;
_olex2_refinement_description
;
1. Fixed Uiso
 At 1.2 times of:
  All C(H) groups, All C(H,H) groups
 At 1.5 times of:
  All C(H,H,H) groups
2.a Ternary CH refined with riding coordinates:
 C008(H008), C00D(H00D)
2.b Secondary CH2 refined with riding coordinates:
 C00H(H00B,H00C)
2.c Aromatic/amide H refined with riding coordinates:
 C009(H009), C00A(H00A), C00E(H00E), C00F(H00F), C00L(H00L), C00N(H00N),
 C00P(H00P), C00Q(H00Q), C00R(H00R)
2.d Idealised Me refined as rotating group:
 C00K(H00G,H00H,H00I)
;
_olex2_submission_special_instructions 'No special instructions were received'
_oxdiff_exptl_absorpt_empirical_details
;
Empirical correction (ABSPACK) includes:
- Absorption correction using spherical harmonics
- Frame scaling
;
_oxdiff_exptl_absorpt_empirical_full_max 1.073
_oxdiff_exptl_absorpt_empirical_full_min 0.924

loop_
_space_group_symop_operation_xyz
'x, y, z'
'-x+1/2, -y, z+1/2'
'-x, y+1/2, -z+1/2'
'x+1/2, -y+1/2, -z'

loop_
_atom_site_label
_atom_site_type_symbol
_atom_site_fract_x
_atom_site_fract_y
_atom_site_fract_z
_atom_site_U_iso_or_equiv
_atom_site_adp_type
_atom_site_occupancy
_atom_site_site_symmetry_order
_atom_site_calc_flag
_atom_site_refinement_flags_posn
Br01 Br 0.97096(8) 0.79121(8) 0.20423(5) 0.0825(3) Uani 1 1 d .
Cl02 Cl 0.5672(2) 0.5613(2) 0.60109(12) 0.0860(7) Uani 1 1 d .
O003 O 0.5412(6) 0.1328(4) 0.4719(3) 0.0783(15) Uani 1 1 d .
N004 N 0.5885(5) 0.4345(4) 0.4365(3) 0.0433(12) Uani 1 1 d .
O005 O 0.7641(5) 0.3213(4) 0.4224(3) 0.0749(15) Uani 1 1 d .
C006 C 0.7675(6) 0.5094(6) 0.3593(3) 0.0445(14) Uani 1 1 d .
C007 C 0.8905(7) 0.6745(6) 0.2680(4) 0.0544(17) Uani 1 1 d .
C008 C 0.5310(7) 0.3427(5) 0.4872(3) 0.0509(15) Uani 1 1 d .
H008 H 0.5925 0.3207 0.5274 0.061 Uiso 1 1 calc R
C009 C 0.7648(7) 0.6416(7) 0.2496(4) 0.0621(19) Uani 1 1 d .
H009 H 0.7219 0.6744 0.2077 0.075 Uiso 1 1 calc R
C00A C 0.9558(6) 0.6293(6) 0.3279(4) 0.0559(16) Uani 1 1 d .
H00A H 1.0392 0.6545 0.3387 0.067 Uiso 1 1 calc R
C00B C 0.4961(7) 0.2316(6) 0.4400(4) 0.0627(19) Uani 1 1 d .
C00C C 0.7086(6) 0.4162(6) 0.4088(3) 0.0480(15) Uani 1 1 d .
C00D C 0.5277(7) 0.5535(5) 0.4459(4) 0.0498(15) Uani 1 1 d .
H00D H 0.5955 0.6139 0.4527 0.060 Uiso 1 1 calc R
C00E C 0.8949(7) 0.5433(6) 0.3734(4) 0.0551(17) Uani 1 1 d .
H00E H 0.9398 0.5080 0.4137 0.066 Uiso 1 1 calc R
C00F C 0.7075(6) 0.5581(6) 0.2966(4) 0.0568(17) Uani 1 1 d .
H00F H 0.6240 0.5335 0.2854 0.068 Uiso 1 1 calc R
C00G C 0.4418(7) 0.5922(6) 0.3809(4) 0.0582(18) Uani 1 1 d .
C00H C 0.4176(7) 0.4052(6) 0.5222(4) 0.0604(18) Uani 1 1 d .
H00B H 0.4017 0.3760 0.5738 0.072 Uiso 1 1 calc R
H00C H 0.3408 0.3929 0.4915 0.072 Uiso 1 1 calc R
O00I O 0.4327(8) 0.2336(5) 0.3850(4) 0.129(3) Uani 1 1 d .
C00J C 0.4556(7) 0.5372(6) 0.5233(4) 0.0566(17) Uani 1 1 d .
C00K C 0.5051(10) 0.0251(7) 0.4291(5) 0.108(4) Uani 1 1 d .
H00G H 0.5392 0.0298 0.3781 0.162 Uiso 1 1 calc GR
H00H H 0.4129 0.0192 0.4269 0.162 Uiso 1 1 calc GR
H00I H 0.5393 -0.0446 0.4544 0.162 Uiso 1 1 calc GR
C00L C 0.3711(7) 0.5132(9) 0.3373(5) 0.075(2) Uani 1 1 d .
H00L H 0.3717 0.4316 0.3489 0.091 Uiso 1 1 calc R
N00M N 0.2639(8) 0.6817(8) 0.5419(5) 0.110(3) Uani 1 1 d .
C00N C 0.2972(10) 0.6739(14) 0.2587(7) 0.119(5) Uani 1 1 d .
H00N H 0.2485 0.7014 0.2175 0.143 Uiso 1 1 calc R
C00O C 0.3494(8) 0.6196(8) 0.5347(5) 0.074(2) Uani 1 1 d .
C00P C 0.2986(8) 0.5558(12) 0.2758(6) 0.109(4) Uani 1 1 d .
H00P H 0.2507 0.5024 0.2463 0.130 Uiso 1 1 calc R
C00Q C 0.4370(9) 0.7129(8) 0.3623(6) 0.095(3) Uani 1 1 d .
H00Q H 0.4822 0.7688 0.3915 0.114 Uiso 1 1 calc R
C00R C 0.3644(13) 0.7502(12) 0.2999(8) 0.140(5) Uani 1 1 d .
H00R H 0.3634 0.8313 0.2869 0.168 Uiso 1 1 calc R

loop_
_atom_site_aniso_label
_atom_site_aniso_U_11
_atom_site_aniso_U_22
_atom_site_aniso_U_33
_atom_site_aniso_U_23
_atom_site_aniso_U_13
_atom_site_aniso_U_12
Br01 0.0941(5) 0.0763(6) 0.0771(5) 0.0230(5) 0.0184(5) -0.0092(5)
Cl02 0.1115(17) 0.0779(14) 0.0686(12) -0.0207(11) -0.0086(12) -0.0021(13)
O003 0.111(4) 0.036(3) 0.088(4) -0.001(3) 0.017(3) 0.002(3)
N004 0.053(3) 0.029(3) 0.048(3) 0.003(2) 0.005(3) 0.002(2)
O005 0.084(3) 0.046(3) 0.095(4) 0.021(3) 0.022(3) 0.022(3)
C006 0.056(4) 0.036(3) 0.042(3) -0.001(3) 0.008(3) 0.006(3)
C007 0.070(4) 0.044(4) 0.049(4) 0.001(3) 0.014(3) 0.004(3)
C008 0.075(4) 0.033(3) 0.045(3) 0.002(3) 0.002(4) -0.002(3)
C009 0.065(4) 0.072(5) 0.049(4) 0.010(4) 0.006(4) 0.007(4)
C00A 0.055(4) 0.058(4) 0.055(4) 0.005(3) 0.001(3) 0.000(3)
C00B 0.087(5) 0.037(4) 0.064(4) 0.010(3) 0.006(4) -0.009(4)
C00C 0.059(4) 0.041(4) 0.044(4) 0.001(3) 0.005(3) 0.001(3)
C00D 0.057(3) 0.027(3) 0.065(4) 0.002(3) 0.007(4) 0.003(3)
C00E 0.066(4) 0.050(4) 0.050(4) 0.004(3) -0.002(3) 0.008(3)
C00F 0.057(3) 0.064(4) 0.050(4) 0.001(4) 0.007(4) -0.007(3)
C00G 0.061(4) 0.048(4) 0.066(4) 0.013(4) 0.008(4) 0.013(3)
C00H 0.070(4) 0.048(4) 0.063(4) 0.005(3) 0.015(4) -0.005(3)
O00I 0.212(8) 0.063(4) 0.111(5) 0.000(4) -0.086(6) -0.026(5)
C00J 0.066(4) 0.038(4) 0.066(4) -0.003(3) 0.012(4) 0.000(3)
C00K 0.155(10) 0.044(5) 0.124(8) -0.031(5) 0.019(8) -0.001(6)
C00L 0.063(4) 0.092(6) 0.071(5) 0.029(5) -0.009(4) -0.005(5)
N00M 0.101(5) 0.095(6) 0.133(7) -0.013(5) 0.033(5) 0.025(5)
C00N 0.078(6) 0.166(15) 0.114(9) 0.073(10) 0.007(6) 0.027(8)
C00O 0.084(5) 0.056(5) 0.081(6) -0.007(4) 0.022(5) 0.008(4)
C00P 0.066(5) 0.152(11) 0.108(8) 0.053(8) -0.010(5) -0.026(6)
C00Q 0.127(7) 0.052(5) 0.104(7) 0.026(5) 0.006(6) 0.012(6)
C00R 0.156(12) 0.108(10) 0.156(13) 0.070(10) 0.029(10) 0.057(9)

loop_
_atom_type_symbol
_atom_type_description
_atom_type_scat_dispersion_real
_atom_type_scat_dispersion_imag
_atom_type_scat_source
C C 0.0033 0.0016 'International Tables Vol C Tables 4.2.6.8 and 6.1.1.4'
H H 0.0000 0.0000 'International Tables Vol C Tables 4.2.6.8 and 6.1.1.4'
Br Br -0.2901 2.4595 'International Tables Vol C Tables 4.2.6.8 and 6.1.1.4'
Cl Cl 0.1484 0.1585 'International Tables Vol C Tables 4.2.6.8 and 6.1.1.4'
N N 0.0061 0.0033 'International Tables Vol C Tables 4.2.6.8 and 6.1.1.4'
O O 0.0106 0.0060 'International Tables Vol C Tables 4.2.6.8 and 6.1.1.4'

loop_
_geom_angle_atom_site_label_1
_geom_angle_atom_site_label_2
_geom_angle_atom_site_label_3
_geom_angle
C00B O003 C00K 112.2(6)
C00C N004 C008 118.8(5)
C00C N004 C00D 124.6(5)
C00D N004 C008 112.4(5)
C00E C006 C00C 118.6(6)
C00F C006 C00C 123.6(6)
C00F C006 C00E 117.6(6)
C009 C007 Br01 117.2(5)
C00A C007 Br01 119.2(5)
C00A C007 C009 123.6(6)
N004 C008 H008 109.7
N004 C008 C00B 109.4(5)
N004 C008 C00H 103.9(5)
C00B C008 H008 109.7
C00H C008 H008 109.7
C00H C008 C00B 114.1(6)
C007 C009 H009 121.7
C00F C009 C007 116.5(6)
C00F C009 H009 121.7
C007 C00A H00A 121.0
C007 C00A C00E 118.1(6)
C00E C00A H00A 121.0
O003 C00B C008 111.3(6)
O00I C00B O003 124.4(7)
O00I C00B C008 124.2(7)
N004 C00C C006 118.9(5)
O005 C00C N004 119.6(6)
O005 C00C C006 121.4(6)
N004 C00D H00D 108.7
N004 C00D C00G 115.3(5)
N004 C00D C00J 101.3(5)
C00G C00D H00D 108.7
C00G C00D C00J 113.7(6)
C00J C00D H00D 108.7
C006 C00E H00E 119.5
C00A C00E C006 121.0(6)
C00A C00E H00E 119.5
C006 C00F C009 123.1(6)
C006 C00F H00F 118.4
C009 C00F H00F 118.4
C00L C00G C00D 123.4(6)
C00L C00G C00Q 118.2(8)
C00Q C00G C00D 118.4(8)
C008 C00H H00B 110.9
C008 C00H H00C 110.9
C008 C00H C00J 104.4(5)
H00B C00H H00C 108.9
C00J C00H H00B 110.9
C00J C00H H00C 110.9
C00D C00J Cl02 109.0(5)
C00H C00J Cl02 108.6(5)
C00H C00J C00D 103.1(5)
C00O C00J Cl02 107.0(5)
C00O C00J C00D 114.3(6)
C00O C00J C00H 114.6(6)
O003 C00K H00G 109.5
O003 C00K H00H 109.5
O003 C00K H00I 109.5
H00G C00K H00H 109.5
H00G C00K H00I 109.5
H00H C00K H00I 109.5
C00G C00L H00L 120.1
C00G C00L C00P 119.7(9)
C00P C00L H00L 120.1
C00P C00N H00N 119.9
C00R C00N H00N 119.9
C00R C00N C00P 120.3(12)
N00M C00O C00J 177.6(10)
C00L C00P H00P 119.7
C00N C00P C00L 120.5(11)
C00N C00P H00P 119.7
C00G C00Q H00Q 120.2
C00G C00Q C00R 119.7(10)
C00R C00Q H00Q 120.2
C00N C00R C00Q 121.6(12)
C00N C00R H00R 119.2
C00Q C00R H00R 119.2

loop_
_geom_bond_atom_site_label_1
_geom_bond_atom_site_label_2
_geom_bond_distance
Br01 C007 1.902(6)
Cl02 C00J 1.804(8)
O003 C00B 1.317(8)
O003 C00K 1.461(9)
N004 C008 1.477(7)
N004 C00C 1.354(8)
N004 C00D 1.477(7)
O005 C00C 1.226(7)
C006 C00C 1.481(9)
C006 C00E 1.397(9)
C006 C00F 1.370(9)
C007 C009 1.394(9)
C007 C00A 1.343(9)
C008 H008 0.9800
C008 C00B 1.529(9)
C008 C00H 1.497(9)
C009 H009 0.9300
C009 C00F 1.375(9)
C00A H00A 0.9300
C00A C00E 1.395(9)
C00B O00I 1.164(9)
C00D H00D 0.9800
C00D C00G 1.504(9)
C00D C00J 1.555(9)
C00E H00E 0.9300
C00F H00F 0.9300
C00G C00L 1.375(11)
C00G C00Q 1.383(10)
C00H H00B 0.9700
C00H H00C 0.9700
C00H C00J 1.521(9)
C00J C00O 1.448(11)
C00K H00G 0.9600
C00K H00H 0.9600
C00K H00I 0.9600
C00L H00L 0.9300
C00L C00P 1.395(12)
N00M C00O 1.132(10)
C00N H00N 0.9300
C00N C00P 1.347(16)
C00N C00R 1.314(17)
C00P H00P 0.9300
C00Q H00Q 0.9300
C00Q C00R 1.387(14)
C00R H00R 0.9300
